data_4333659
loop_
_publ_author_name
'Srinivasa Thimmaiah'
'Gordon J. Miller'

_publ_section_title
;
 rhombohedrally Distorted \g-Au5-xZn8+y Phases in the Au-Zn System
;
_journal_name_full 'Inorganic Chemistry'
_journal_page_first 1328
_journal_page_last 1337
_journal_paper_doi 10.1021/ic301933a
_journal_volume 52
_journal_year 2013
_chemical_formula_moiety Au4.58Zn8.12
_chemical_formula_sum 'Au4.58 Zn8.12'
_chemical_formula_weight 1432.15
_chemical_name_common Au4.58Zn8.12
_chemical_name_systematic
; 
 ? 
;
_space_group_IT_number 160
_symmetry_cell_setting hexagonal
_symmetry_space_group_name_Hall 'R 3 -2"'
_symmetry_space_group_name_H-M 'R 3 m :H'
_atom_sites_solution_hydrogens none
_atom_sites_solution_primary direct
_atom_sites_solution_secondary difmap
_audit_creation_method SHELXL-97
_cell_angle_alpha 90.00
_cell_angle_beta 90.00
_cell_angle_gamma 120.00
_cell_formula_units_Z 6
_cell_length_a 13.1345(8)
_cell_length_b 13.1345(8)
_cell_length_c 8.1103(6)
_cell_measurement_reflns_used 999
_cell_measurement_temperature 293(2)
_cell_measurement_theta_max 28.24
_cell_measurement_theta_min 3.08
_cell_volume 1211.70(14)
_computing_cell_refinement 'Bruker SAINT'
_computing_data_collection 'Bruker SMART'
_computing_data_reduction 'Bruker SAINT'
_computing_molecular_graphics 'Diamond V3.2i'
_computing_publication_material 'Bruker SHELXTL'
_computing_structure_refinement 'SHELXL-97 (Sheldrick, 2008)'
_computing_structure_solution 'SHELXS-97 (Sheldrick, 2008)'
_diffrn_ambient_temperature 293(2)
_diffrn_measured_fraction_theta_full 0.979
_diffrn_measured_fraction_theta_max 0.979
_diffrn_measurement_device_type 'Bruker SMART APEX CCD'
_diffrn_measurement_method '\f and \w scans'
_diffrn_radiation_monochromator graphite
_diffrn_radiation_source 'fine-focus sealed tube'
_diffrn_radiation_type MoK\a
_diffrn_radiation_wavelength 0.71073
_diffrn_reflns_av_R_equivalents 0.0444
_diffrn_reflns_av_sigmaI/netI 0.0367
_diffrn_reflns_limit_h_max 17
_diffrn_reflns_limit_h_min -17
_diffrn_reflns_limit_k_max 16
_diffrn_reflns_limit_k_min -16
_diffrn_reflns_limit_l_max 10
_diffrn_reflns_limit_l_min -10
_diffrn_reflns_number 3571
_diffrn_reflns_theta_full 28.24
_diffrn_reflns_theta_max 28.24
_diffrn_reflns_theta_min 3.08
_exptl_absorpt_coefficient_mu 106.275
_exptl_absorpt_correction_T_max 0.0107
_exptl_absorpt_correction_T_min 0.0012
_exptl_absorpt_correction_type numerical
_exptl_absorpt_process_details 'numerical absorption correction using SADABS'
_exptl_crystal_colour silver
_exptl_crystal_density_diffrn 11.776
_exptl_crystal_description irregular
_exptl_crystal_F_000 3631
_exptl_crystal_size_max 0.12
_exptl_crystal_size_mid 0.06
_exptl_crystal_size_min 0.03
_refine_diff_density_max 1.985
_refine_diff_density_min -3.725
_refine_diff_density_rms 0.532
_refine_ls_abs_structure_details 'Flack H D (1983), Acta Cryst. A39, 876-881'
_refine_ls_abs_structure_Flack 0.44(5)
_refine_ls_extinction_method none
_refine_ls_goodness_of_fit_ref 1.028
_refine_ls_hydrogen_treatment none
_refine_ls_matrix_type full
_refine_ls_number_parameters 60
_refine_ls_number_reflns 732
_refine_ls_number_restraints 1
_refine_ls_restrained_S_all 1.027
_refine_ls_R_factor_all 0.0527
_refine_ls_R_factor_gt 0.0398
_refine_ls_shift/su_max 0.000
_refine_ls_shift/su_mean 0.000
_refine_ls_structure_factor_coef Fsqd
_refine_ls_weighting_details 'calc w=1/[\s^2^(Fo^2^)+(0.0199P)^2^+268.5779P] where P=(Fo^2^+2Fc^2^)/3'
_refine_ls_weighting_scheme calc
_refine_ls_wR_factor_gt 0.0773
_refine_ls_wR_factor_ref 0.0840
_reflns_number_gt 599
_reflns_number_total 732
_reflns_threshold_expression >2sigma(I)
_cod_data_source_file ic301933a_si_002_3.cif
_cod_data_source_block Au4.58Zn8.12
_cod_original_sg_symbol_H-M 'R 3 m'
_cod_database_code 4333659

loop_
_symmetry_equiv_pos_as_xyz
'x, y, z'
'-y, x-y, z'
'-x+y, -x, z'
'-y, -x, z'
'-x+y, y, z'
'x, x-y, z'
'x+2/3, y+1/3, z+1/3'
'-y+2/3, x-y+1/3, z+1/3'
'-x+y+2/3, -x+1/3, z+1/3'
'-y+2/3, -x+1/3, z+1/3'
'-x+y+2/3, y+1/3, z+1/3'
'x+2/3, x-y+1/3, z+1/3'
'x+1/3, y+2/3, z+2/3'
'-y+1/3, x-y+2/3, z+2/3'
'-x+y+1/3, -x+2/3, z+2/3'
'-y+1/3, -x+2/3, z+2/3'
'-x+y+1/3, y+2/3, z+2/3'
'x+1/3, x-y+2/3, z+2/3'

loop_
_atom_site_label
_atom_site_type_symbol
_atom_site_fract_x
_atom_site_fract_y
_atom_site_fract_z
_atom_site_U_iso_or_equiv
_atom_site_adp_type
_atom_site_occupancy
_atom_site_symmetry_multiplicity
_atom_site_calc_flag
_atom_site_refinement_flags
Zn1 Zn 0.0000 0.0000 0.193(2) 0.0397(19) Uani 1 6 d S
Zn2 Zn 0.41795(18) 0.58205(18) 0.6042(5) 0.0241(13) Uani 0.758(13) 2 d SP
Au2 Au 0.41795(18) 0.58205(18) 0.6042(5) 0.0241(13) Uani 0.242(13) 2 d SP
Zn3 Zn 0.0000 0.0000 0.7052(10) 0.0247(10) Uani 0.391(19) 6 d SP
Au3 Au 0.0000 0.0000 0.7052(10) 0.0247(10) Uani 0.609(19) 6 d SP
Au4 Au 0.54568(8) 0.45432(8) 0.4680(2) 0.0236(7) Uani 0.929(12) 2 d SP
Zn5 Zn 0.55009(13) 0.44991(13) 0.1068(5) 0.0224(14) Uani 0.70(2) 2 d SP
Au5 Au 0.55009(13) 0.44991(13) 0.1068(5) 0.0224(14) Uani 0.30(2) 2 d SP
Au6 Au 0.45178(9) 0.54822(9) 0.92946(19) 0.0210(7) Uani 0.867(10) 2 d SP
Zn7 Zn 0.5871(2) 0.4129(2) 0.7899(5) 0.0249(17) Uani 0.883(14) 2 d SP
Au7 Au 0.5871(2) 0.4129(2) 0.7899(5) 0.0249(17) Uani 0.117(14) 2 d SP
Zn8 Zn 0.45233(13) 0.54767(13) 0.2876(5) 0.0245(13) Uani 0.610(17) 2 d SP
Au8 Au 0.45233(13) 0.54767(13) 0.2876(5) 0.0245(13) Uani 0.390(17) 2 d SP
Zn9 Zn 0.3043(3) 0.3374(4) 0.0468(10) 0.0308(12) Uani 1 1 d .

loop_
_atom_site_aniso_label
_atom_site_aniso_U_11
_atom_site_aniso_U_22
_atom_site_aniso_U_33
_atom_site_aniso_U_23
_atom_site_aniso_U_13
_atom_site_aniso_U_12
Zn1 0.0191(19) 0.0191(19) 0.081(6) 0.000 0.000 0.0096(9)
Zn2 0.0334(17) 0.0334(17) 0.0132(19) -0.0029(7) 0.0029(7) 0.0227(16)
Au2 0.0334(17) 0.0334(17) 0.0132(19) -0.0029(7) 0.0029(7) 0.0227(16)
Zn3 0.0167(11) 0.0167(11) 0.041(2) 0.000 0.000 0.0083(5)
Au3 0.0167(11) 0.0167(11) 0.041(2) 0.000 0.000 0.0083(5)
Au4 0.0210(8) 0.0210(8) 0.0294(14) 0.0026(5) -0.0026(5) 0.0109(9)
Zn5 0.037(2) 0.037(2) 0.013(2) -0.0031(6) 0.0031(6) 0.0320(18)
Au5 0.037(2) 0.037(2) 0.013(2) -0.0031(6) 0.0031(6) 0.0320(18)
Au6 0.0137(8) 0.0137(8) 0.0228(14) 0.0059(5) -0.0059(5) -0.0027(8)
Zn7 0.0179(18) 0.0179(18) 0.011(2) 0.0103(10) -0.0103(10) -0.0120(16)
Au7 0.0179(18) 0.0179(18) 0.011(2) 0.0103(10) -0.0103(10) -0.0120(16)
Zn8 0.0304(18) 0.0304(18) 0.023(2) 0.0009(6) -0.0009(6) 0.0226(16)
Au8 0.0304(18) 0.0304(18) 0.023(2) 0.0009(6) -0.0009(6) 0.0226(16)
Zn9 0.034(3) 0.0176(14) 0.047(3) 0.0196(14) 0.019(2) 0.017(2)

loop_
_atom_type_symbol
_atom_type_description
_atom_type_scat_dispersion_real
_atom_type_scat_dispersion_imag
_atom_type_scat_source
Zn Zn 0.2839 1.4301 'International Tables Vol C Tables 4.2.6.8 and 6.1.1.4'
Au Au -2.0133 8.8022 'International Tables Vol C Tables 4.2.6.8 and 6.1.1.4'

loop_
_geom_angle_atom_site_label_1
_geom_angle_atom_site_label_2
_geom_angle_atom_site_label_3
_geom_angle
_geom_angle_site_symmetry_1
_geom_angle_site_symmetry_3
Au6 Zn1 Au6 115.9(3) 8_554 9_454
Au6 Zn1 Au6 115.9(3) 8_554 7_444
Au6 Zn1 Au6 115.9(3) 9_454 7_444
Au6 Zn1 Au4 177.9(8) 8_554 14_544
Au6 Zn1 Au4 63.423(13) 9_454 14_544
Au6 Zn1 Au4 63.423(13) 7_444 14_544
Au6 Zn1 Au4 63.423(13) 8_554 15_554
Au6 Zn1 Au4 177.9(8) 9_454 15_554
Au6 Zn1 Au4 63.423(13) 7_444 15_554
Au4 Zn1 Au4 117.2(2) 14_544 15_554
Au6 Zn1 Au4 63.423(13) 8_554 13_444
Au6 Zn1 Au4 63.423(13) 9_454 13_444
Au6 Zn1 Au4 177.9(8) 7_444 13_444
Au4 Zn1 Au4 117.2(2) 14_544 13_444
Au4 Zn1 Au4 117.2(2) 15_554 13_444
Au6 Zn1 Au7 61.8(2) 8_554 15_554
Au6 Zn1 Au7 118.4(6) 9_454 15_554
Au6 Zn1 Au7 61.8(2) 7_444 15_554
Au4 Zn1 Au7 116.6(4) 14_544 15_554
Au4 Zn1 Au7 59.51(17) 15_554 15_554
Au4 Zn1 Au7 116.6(4) 13_444 15_554
Au6 Zn1 Zn7 61.8(2) 8_554 15_554
Au6 Zn1 Zn7 118.4(6) 9_454 15_554
Au6 Zn1 Zn7 61.8(2) 7_444 15_554
Au4 Zn1 Zn7 116.6(4) 14_544 15_554
Au4 Zn1 Zn7 59.51(17) 15_554 15_554
Au4 Zn1 Zn7 116.6(4) 13_444 15_554
Au7 Zn1 Zn7 0.00(15) 15_554 15_554
Au6 Zn1 Au7 61.8(2) 8_554 13_444
Au6 Zn1 Au7 61.8(2) 9_454 13_444
Au6 Zn1 Au7 118.4(6) 7_444 13_444
Au4 Zn1 Au7 116.6(4) 14_544 13_444
Au4 Zn1 Au7 116.6(4) 15_554 13_444
Au4 Zn1 Au7 59.51(17) 13_444 13_444
Au7 Zn1 Au7 68.1(4) 15_554 13_444
Zn7 Zn1 Au7 68.1(4) 15_554 13_444
Au6 Zn1 Zn7 61.8(2) 8_554 13_444
Au6 Zn1 Zn7 61.8(2) 9_454 13_444
Au6 Zn1 Zn7 118.4(6) 7_444 13_444
Au4 Zn1 Zn7 116.6(4) 14_544 13_444
Au4 Zn1 Zn7 116.6(4) 15_554 13_444
Au4 Zn1 Zn7 59.51(17) 13_444 13_444
Au7 Zn1 Zn7 68.1(4) 15_554 13_444
Zn7 Zn1 Zn7 68.1(4) 15_554 13_444
Au7 Zn1 Zn7 0.00(11) 13_444 13_444
Au6 Zn1 Au7 118.4(6) 8_554 14_544
Au6 Zn1 Au7 61.8(2) 9_454 14_544
Au6 Zn1 Au7 61.8(2) 7_444 14_544
Au4 Zn1 Au7 59.51(17) 14_544 14_544
Au4 Zn1 Au7 116.6(4) 15_554 14_544
Au4 Zn1 Au7 116.6(4) 13_444 14_544
Au7 Zn1 Au7 68.1(4) 15_554 14_544
Zn7 Zn1 Au7 68.1(4) 15_554 14_544
Au7 Zn1 Au7 68.1(4) 13_444 14_544
Zn7 Zn1 Au7 68.1(4) 13_444 14_544
Au6 Zn1 Zn7 118.4(6) 8_554 14_544
Au6 Zn1 Zn7 61.8(2) 9_454 14_544
Au6 Zn1 Zn7 61.8(2) 7_444 14_544
Au4 Zn1 Zn7 59.51(17) 14_544 14_544
Au4 Zn1 Zn7 116.6(4) 15_554 14_544
Au4 Zn1 Zn7 116.6(4) 13_444 14_544
Au7 Zn1 Zn7 68.1(4) 15_554 14_544
Zn7 Zn1 Zn7 68.1(4) 15_554 14_544
Au7 Zn1 Zn7 68.1(4) 13_444 14_544
Zn7 Zn1 Zn7 68.1(4) 13_444 14_544
Au7 Zn1 Zn7 0.0(3) 14_544 14_544
Zn8 Zn2 Au3 62.55(16) . 13_554
Zn8 Zn2 Zn3 62.55(16) . 13_554
Au3 Zn2 Zn3 0.0 13_554 13_554
Zn8 Zn2 Au5 66.20(11) . 8
Au3 Zn2 Au5 60.04(10) 13_554 8
Zn3 Zn2 Au5 60.04(10) 13_554 8
Zn8 Zn2 Zn5 66.20(11) . 8
Au3 Zn2 Zn5 60.04(10) 13_554 8
Zn3 Zn2 Zn5 60.04(10) 13_554 8
Au5 Zn2 Zn5 0.0(2) 8 8
Zn8 Zn2 Au5 66.20(11) . 9_565
Au3 Zn2 Au5 60.04(10) 13_554 9_565
Zn3 Zn2 Au5 60.04(10) 13_554 9_565
Au5 Zn2 Au5 115.1(2) 8 9_565
Zn5 Zn2 Au5 115.1(2) 8 9_565
Zn8 Zn2 Zn5 66.20(11) . 9_565
Au3 Zn2 Zn5 60.04(10) 13_554 9_565
Zn3 Zn2 Zn5 60.04(10) 13_554 9_565
Au5 Zn2 Zn5 115.1(2) 8 9_565
Zn5 Zn2 Zn5 115.1(2) 8 9_565
Au5 Zn2 Zn5 0.00(15) 9_565 9_565
Zn8 Zn2 Au6 146.80(18) . .
Au3 Zn2 Au6 150.7(2) 13_554 .
Zn3 Zn2 Au6 150.7(2) 13_554 .
Au5 Zn2 Au6 122.08(11) 8 .
Zn5 Zn2 Au6 122.08(11) 8 .
Au5 Zn2 Au6 122.07(11) 9_565 .
Zn5 Zn2 Au6 122.07(11) 9_565 .
Zn8 Zn2 Zn9 96.05(19) . 18
Au3 Zn2 Zn9 136.04(16) 13_554 18
Zn3 Zn2 Zn9 136.04(16) 13_554 18
Au5 Zn2 Zn9 148.70(19) 8 18
Zn5 Zn2 Zn9 148.70(19) 8 18
Au5 Zn2 Zn9 76.39(14) 9_565 18
Zn5 Zn2 Zn9 76.39(14) 9_565 18
Au6 Zn2 Zn9 59.84(16) . 18
Zn8 Zn2 Zn9 96.05(19) . 15
Au3 Zn2 Zn9 136.04(16) 13_554 15
Zn3 Zn2 Zn9 136.04(16) 13_554 15
Au5 Zn2 Zn9 76.39(14) 8 15
Zn5 Zn2 Zn9 76.39(14) 8 15
Au5 Zn2 Zn9 148.70(19) 9_565 15
Zn5 Zn2 Zn9 148.70(19) 9_565 15
Au6 Zn2 Zn9 59.84(16) . 15
Zn9 Zn2 Zn9 80.4(2) 18 15
Zn8 Zn2 Zn1 154.1(3) . 13
Au3 Zn2 Zn1 91.5(3) 13_554 13
Zn3 Zn2 Zn1 91.5(3) 13_554 13
Au5 Zn2 Zn1 102.03(18) 8 13
Zn5 Zn2 Zn1 102.03(18) 8 13
Au5 Zn2 Zn1 102.03(18) 9_565 13
Zn5 Zn2 Zn1 102.03(18) 9_565 13
Au6 Zn2 Zn1 59.1(3) . 13
Zn9 Zn2 Zn1 103.7(2) 18 13
Zn9 Zn2 Zn1 103.7(2) 15 13
Au2 Zn3 Zn2 0.00(14) 7_445 7_445
Au2 Zn3 Au2 76.5(2) 7_445 8
Zn2 Zn3 Au2 76.5(2) 7_445 8
Au2 Zn3 Zn2 76.5(2) 7_445 8
Zn2 Zn3 Zn2 76.5(2) 7_445 8
Au2 Zn3 Zn2 0.00(13) 8 8
Au2 Zn3 Au2 76.5(2) 7_445 9_455
Zn2 Zn3 Au2 76.5(2) 7_445 9_455
Au2 Zn3 Au2 76.5(2) 8 9_455
Zn2 Zn3 Au2 76.5(2) 8 9_455
Au2 Zn3 Zn2 76.5(2) 7_445 9_455
Zn2 Zn3 Zn2 76.5(2) 7_445 9_455
Au2 Zn3 Zn2 76.5(2) 8 9_455
Zn2 Zn3 Zn2 76.5(2) 8 9_455
Au2 Zn3 Zn2 0.0(3) 9_455 9_455
Au2 Zn3 Au7 106.38(7) 7_445 14_544
Zn2 Zn3 Au7 106.38(7) 7_445 14_544
Au2 Zn3 Au7 176.3(3) 8 14_544
Zn2 Zn3 Au7 176.3(3) 8 14_544
Au2 Zn3 Au7 106.38(7) 9_455 14_544
Zn2 Zn3 Au7 106.38(7) 9_455 14_544
Au2 Zn3 Zn7 106.38(7) 7_445 14_544
Zn2 Zn3 Zn7 106.38(7) 7_445 14_544
Au2 Zn3 Zn7 176.3(3) 8 14_544
Zn2 Zn3 Zn7 176.3(3) 8 14_544
Au2 Zn3 Zn7 106.38(7) 9_455 14_544
Zn2 Zn3 Zn7 106.38(7) 9_455 14_544
Au7 Zn3 Zn7 0.0(4) 14_544 14_544
Au2 Zn3 Au7 176.3(3) 7_445 13_444
Zn2 Zn3 Au7 176.3(3) 7_445 13_444
Au2 Zn3 Au7 106.38(7) 8 13_444
Zn2 Zn3 Au7 106.38(7) 8 13_444
Au2 Zn3 Au7 106.38(7) 9_455 13_444
Zn2 Zn3 Au7 106.38(7) 9_455 13_444
Au7 Zn3 Au7 70.7(3) 14_544 13_444
Zn7 Zn3 Au7 70.7(3) 14_544 13_444
Au2 Zn3 Zn7 176.3(3) 7_445 13_444
Zn2 Zn3 Zn7 176.3(3) 7_445 13_444
Au2 Zn3 Zn7 106.38(7) 8 13_444
Zn2 Zn3 Zn7 106.38(7) 8 13_444
Au2 Zn3 Zn7 106.38(7) 9_455 13_444
Zn2 Zn3 Zn7 106.38(7) 9_455 13_444
Au7 Zn3 Zn7 70.7(3) 14_544 13_444
Zn7 Zn3 Zn7 70.7(3) 14_544 13_444
Au7 Zn3 Zn7 0.00(14) 13_444 13_444
Au2 Zn3 Au7 106.38(7) 7_445 15_554
Zn2 Zn3 Au7 106.38(7) 7_445 15_554
Au2 Zn3 Au7 106.38(7) 8 15_554
Zn2 Zn3 Au7 106.38(7) 8 15_554
Au2 Zn3 Au7 176.3(3) 9_455 15_554
Zn2 Zn3 Au7 176.3(3) 9_455 15_554
Au7 Zn3 Au7 70.7(3) 14_544 15_554
Zn7 Zn3 Au7 70.7(3) 14_544 15_554
Au7 Zn3 Au7 70.7(3) 13_444 15_554
Zn7 Zn3 Au7 70.7(3) 13_444 15_554
Au2 Zn3 Zn7 106.38(7) 7_445 15_554
Zn2 Zn3 Zn7 106.38(7) 7_445 15_554
Au2 Zn3 Zn7 106.38(7) 8 15_554
Zn2 Zn3 Zn7 106.38(7) 8 15_554
Au2 Zn3 Zn7 176.3(3) 9_455 15_554
Zn2 Zn3 Zn7 176.3(3) 9_455 15_554
Au7 Zn3 Zn7 70.7(3) 14_544 15_554
Zn7 Zn3 Zn7 70.7(3) 14_544 15_554
Au7 Zn3 Zn7 70.7(3) 13_444 15_554
Zn7 Zn3 Zn7 70.7(3) 13_444 15_554
Au7 Zn3 Zn7 0.0(2) 15_554 15_554
Zn8 Au4 Zn9 67.95(10) . 8
Zn8 Au4 Zn9 67.95(10) . 11
Zn9 Au4 Zn9 135.1(2) 8 11
Zn8 Au4 Zn7 144.43(16) . .
Zn9 Au4 Zn7 110.25(17) 8 .
Zn9 Au4 Zn7 110.25(17) 11 .
Zn8 Au4 Zn1 155.2(4) . 7
Zn9 Au4 Zn1 108.15(12) 8 7
Zn9 Au4 Zn1 108.15(12) 11 7
Zn7 Au4 Zn1 60.4(4) . 7
Zn8 Au4 Zn9 96.28(17) . 18
Zn9 Au4 Zn9 132.28(17) 8 18
Zn9 Au4 Zn9 61.15(9) 11 18
Zn7 Au4 Zn9 57.41(16) . 18
Zn1 Au4 Zn9 103.0(3) 7 18
Zn8 Au4 Zn9 96.28(17) . 15
Zn9 Au4 Zn9 61.15(9) 8 15
Zn9 Au4 Zn9 132.28(17) 11 15
Zn7 Au4 Zn9 57.41(16) . 15
Zn1 Au4 Zn9 103.0(3) 7 15
Zn9 Au4 Zn9 77.37(19) 18 15
Zn8 Au4 Au6 126.81(6) . 14_654
Zn9 Au4 Au6 165.03(12) 8 14_654
Zn9 Au4 Au6 59.11(11) 11 14_654
Zn7 Au4 Au6 60.07(6) . 14_654
Zn1 Au4 Au6 57.62(13) 7 14_654
Zn9 Au4 Au6 54.45(9) 18 14_654
Zn9 Au4 Au6 114.78(13) 15 14_654
Zn8 Au4 Au6 126.81(6) . 15_554
Zn9 Au4 Au6 59.11(11) 8 15_554
Zn9 Au4 Au6 165.03(12) 11 15_554
Zn7 Au4 Au6 60.07(6) . 15_554
Zn1 Au4 Au6 57.62(13) 7 15_554
Zn9 Au4 Au6 114.78(13) 18 15_554
Zn9 Au4 Au6 54.45(9) 15 15_554
Au6 Au4 Au6 106.34(11) 14_654 15_554
Zn8 Au4 Zn2 101.19(11) . 15_554
Zn9 Au4 Zn2 59.32(14) 8 15_554
Zn9 Au4 Zn2 123.0(2) 11 15_554
Zn7 Au4 Zn2 107.85(10) . 15_554
Zn1 Au4 Zn2 59.3(3) 7 15_554
Zn9 Au4 Zn2 162.20(16) 18 15_554
Zn9 Au4 Zn2 103.83(11) 15 15_554
Au6 Au4 Zn2 110.88(12) 14_654 15_554
Au6 Au4 Zn2 56.16(8) 15_554 15_554
Au6 Zn5 Zn8 66.14(10) 1_554 .
Au6 Zn5 Au7 75.40(16) 1_554 1_554
Zn8 Zn5 Au7 141.54(15) . 1_554
Au6 Zn5 Zn7 75.40(16) 1_554 1_554
Zn8 Zn5 Zn7 141.54(15) . 1_554
Au7 Zn5 Zn7 0.00(16) 1_554 1_554
Au6 Zn5 Au3 135.5(3) 1_554 7_554
Zn8 Zn5 Au3 158.4(2) . 7_554
Au7 Zn5 Au3 60.1(2) 1_554 7_554
Zn7 Zn5 Au3 60.1(2) 1_554 7_554
Au6 Zn5 Zn3 135.5(3) 1_554 7_554
Zn8 Zn5 Zn3 158.4(2) . 7_554
Au7 Zn5 Zn3 60.1(2) 1_554 7_554
Zn7 Zn5 Zn3 60.1(2) 1_554 7_554
Au3 Zn5 Zn3 0.0(3) 7_554 7_554
Au6 Zn5 Zn2 141.88(10) 1_554 14_654
Zn8 Zn5 Zn2 104.44(12) . 14_654
Au7 Zn5 Zn2 105.73(14) 1_554 14_654
Zn7 Zn5 Zn2 105.73(14) 1_554 14_654
Au3 Zn5 Zn2 59.48(14) 7_554 14_654
Zn3 Zn5 Zn2 59.48(14) 7_554 14_654
Au6 Zn5 Au2 141.88(10) 1_554 14_654
Zn8 Zn5 Au2 104.44(12) . 14_654
Au7 Zn5 Au2 105.73(14) 1_554 14_654
Zn7 Zn5 Au2 105.73(14) 1_554 14_654
Au3 Zn5 Au2 59.48(14) 7_554 14_654
Zn3 Zn5 Au2 59.48(14) 7_554 14_654
Zn2 Zn5 Au2 0.00(19) 14_654 14_654
Au6 Zn5 Au2 141.88(10) 1_554 15_554
Zn8 Zn5 Au2 104.44(12) . 15_554
Au7 Zn5 Au2 105.73(14) 1_554 15_554
Zn7 Zn5 Au2 105.73(14) 1_554 15_554
Au3 Zn5 Au2 59.48(14) 7_554 15_554
Zn3 Zn5 Au2 59.48(14) 7_554 15_554
Zn2 Zn5 Au2 75.57(19) 14_654 15_554
Au2 Zn5 Au2 75.57(19) 14_654 15_554
Au6 Zn5 Zn2 141.88(10) 1_554 15_554
Zn8 Zn5 Zn2 104.44(12) . 15_554
Au7 Zn5 Zn2 105.73(14) 1_554 15_554
Zn7 Zn5 Zn2 105.73(14) 1_554 15_554
Au3 Zn5 Zn2 59.48(14) 7_554 15_554
Zn3 Zn5 Zn2 59.48(14) 7_554 15_554
Zn2 Zn5 Zn2 75.57(19) 14_654 15_554
Au2 Zn5 Zn2 75.57(19) 14_654 15_554
Au2 Zn5 Zn2 0.00(5) 15_554 15_554
Au6 Zn5 Zn9 57.23(12) 1_554 .
Zn8 Zn5 Zn9 69.44(16) . .
Au7 Zn5 Zn9 90.2(2) 1_554 .
Zn7 Zn5 Zn9 90.2(2) 1_554 .
Au3 Zn5 Zn9 119.16(15) 7_554 .
Zn3 Zn5 Zn9 119.16(15) 7_554 .
Zn2 Zn5 Zn9 157.3(2) 14_654 .
Au2 Zn5 Zn9 157.3(2) 14_654 .
Au2 Zn5 Zn9 84.69(14) 15_554 .
Zn2 Zn5 Zn9 84.69(14) 15_554 .
Zn9 Au6 Zn9 126.2(3) 4_666 1_556
Zn9 Au6 Au5 64.85(12) 4_666 1_556
Zn9 Au6 Au5 64.85(12) 1_556 1_556
Zn9 Au6 Zn5 64.85(12) 4_666 1_556
Zn9 Au6 Zn5 64.85(12) 1_556 1_556
Au5 Au6 Zn5 0.00(15) 1_556 1_556
Zn9 Au6 Zn9 133.99(13) 4_666 15
Zn9 Au6 Zn9 62.49(6) 1_556 15
Au5 Au6 Zn9 89.71(18) 1_556 15
Zn5 Au6 Zn9 89.71(18) 1_556 15
Zn9 Au6 Zn9 62.49(6) 4_666 18
Zn9 Au6 Zn9 133.99(13) 1_556 18
Au5 Au6 Zn9 89.71(18) 1_556 18
Zn5 Au6 Zn9 89.71(18) 1_556 18
Zn9 Au6 Zn9 80.8(2) 15 18
Zn9 Au6 Zn2 115.02(19) 4_666 .
Zn9 Au6 Zn2 115.02(19) 1_556 .
Au5 Au6 Zn2 139.01(15) 1_556 .
Zn5 Au6 Zn2 139.01(15) 1_556 .
Zn9 Au6 Zn2 60.30(17) 15 .
Zn9 Au6 Zn2 60.30(17) 18 .
Zn9 Au6 Zn1 109.97(16) 4_666 13
Zn9 Au6 Zn1 109.97(16) 1_556 13
Au5 Au6 Zn1 159.1(4) 1_556 13
Zn5 Au6 Zn1 159.1(4) 1_556 13
Zn9 Au6 Zn1 106.0(3) 15 13
Zn9 Au6 Zn1 106.0(3) 18 13
Zn2 Au6 Zn1 61.9(4) . 13
Zn9 Au6 Au7 58.84(15) 4_666 9_565
Zn9 Au6 Au7 117.57(19) 1_556 9_565
Au5 Au6 Au7 103.30(13) 1_556 9_565
Zn5 Au6 Au7 103.30(13) 1_556 9_565
Zn9 Au6 Au7 165.69(17) 15 9_565
Zn9 Au6 Au7 104.84(12) 18 9_565
Zn2 Au6 Au7 110.69(10) . 9_565
Zn1 Au6 Au7 59.9(3) 13 9_565
Zn9 Au6 Zn7 58.84(15) 4_666 9_565
Zn9 Au6 Zn7 117.57(19) 1_556 9_565
Au5 Au6 Zn7 103.30(13) 1_556 9_565
Zn5 Au6 Zn7 103.30(13) 1_556 9_565
Zn9 Au6 Zn7 165.69(17) 15 9_565
Zn9 Au6 Zn7 104.84(12) 18 9_565
Zn2 Au6 Zn7 110.69(10) . 9_565
Zn1 Au6 Zn7 59.9(3) 13 9_565
Au7 Au6 Zn7 0.00(19) 9_565 9_565
Zn9 Au6 Zn7 117.57(19) 4_666 8
Zn9 Au6 Zn7 58.85(15) 1_556 8
Au5 Au6 Zn7 103.30(13) 1_556 8
Zn5 Au6 Zn7 103.30(13) 1_556 8
Zn9 Au6 Zn7 104.84(12) 15 8
Zn9 Au6 Zn7 165.69(17) 18 8
Zn2 Au6 Zn7 110.69(10) . 8
Zn1 Au6 Zn7 59.9(3) 13 8
Au7 Au6 Zn7 66.7(2) 9_565 8
Zn7 Au6 Zn7 66.7(2) 9_565 8
Zn9 Zn7 Zn9 82.5(2) 15 18
Zn9 Zn7 Au5 89.7(2) 15 1_556
Zn9 Zn7 Au5 89.7(2) 18 1_556
Zn9 Zn7 Zn5 89.7(2) 15 1_556
Zn9 Zn7 Zn5 89.7(2) 18 1_556
Au5 Zn7 Zn5 0.00(7) 1_556 1_556
Zn9 Zn7 Zn3 130.5(2) 15 7
Zn9 Zn7 Zn3 130.5(2) 18 7
Au5 Zn7 Zn3 60.05(16) 1_556 7
Zn5 Zn7 Zn3 60.05(16) 1_556 7
Zn9 Zn7 Au3 130.5(2) 15 7
Zn9 Zn7 Au3 130.5(2) 18 7
Au5 Zn7 Au3 60.05(16) 1_556 7
Zn5 Zn7 Au3 60.05(16) 1_556 7
Zn3 Zn7 Au3 0.0(2) 7 7
Zn9 Zn7 Au8 142.8(2) 15 14_655
Zn9 Zn7 Au8 70.49(17) 18 14_655
Au5 Zn7 Au8 65.72(13) 1_556 14_655
Zn5 Zn7 Au8 65.72(13) 1_556 14_655
Zn3 Zn7 Au8 61.70(11) 7 14_655
Au3 Zn7 Au8 61.70(11) 7 14_655
Zn9 Zn7 Zn8 142.8(2) 15 14_655
Zn9 Zn7 Zn8 70.49(17) 18 14_655
Au5 Zn7 Zn8 65.72(13) 1_556 14_655
Zn5 Zn7 Zn8 65.72(13) 1_556 14_655
Zn3 Zn7 Zn8 61.70(11) 7 14_655
Au3 Zn7 Zn8 61.70(11) 7 14_655
Au8 Zn7 Zn8 0.00(14) 14_655 14_655
Zn9 Zn7 Au8 70.49(17) 15 15
Zn9 Zn7 Au8 142.8(2) 18 15
Au5 Zn7 Au8 65.72(13) 1_556 15
Zn5 Zn7 Au8 65.72(13) 1_556 15
Zn3 Zn7 Au8 61.70(11) 7 15
Au3 Zn7 Au8 61.70(11) 7 15
Au8 Zn7 Au8 118.0(2) 14_655 15
Zn8 Zn7 Au8 118.0(2) 14_655 15
Zn9 Zn7 Zn8 70.49(17) 15 15
Zn9 Zn7 Zn8 142.8(2) 18 15
Au5 Zn7 Zn8 65.72(13) 1_556 15
Zn5 Zn7 Zn8 65.72(13) 1_556 15
Zn3 Zn7 Zn8 61.70(11) 7 15
Au3 Zn7 Zn8 61.70(11) 7 15
Au8 Zn7 Zn8 118.0(2) 14_655 15
Zn8 Zn7 Zn8 118.0(2) 14_655 15
Au8 Zn7 Zn8 0.0(2) 15 15
Zn9 Zn7 Au4 62.69(18) 15 .
Zn9 Zn7 Au4 62.69(18) 18 .
Au5 Zn7 Au4 142.0(2) 1_556 .
Zn5 Zn7 Au4 142.0(2) 1_556 .
Zn3 Zn7 Au4 158.0(3) 7 .
Au3 Zn7 Au4 158.0(3) 7 .
Au8 Zn7 Au4 121.00(12) 14_655 .
Zn8 Zn7 Au4 121.00(12) 14_655 .
Au8 Zn7 Au4 121.00(12) 15 .
Zn8 Zn7 Au4 121.00(12) 15 .
Zn9 Zn7 Zn1 106.7(2) 15 7
Zn9 Zn7 Zn1 106.7(2) 18 7
Au5 Zn7 Zn1 157.9(3) 1_556 7
Zn5 Zn7 Zn1 157.9(3) 1_556 7
Zn3 Zn7 Zn1 97.8(3) 7 7
Au3 Zn7 Zn1 97.8(3) 7 7
Au8 Zn7 Zn1 105.3(2) 14_655 7
Zn8 Zn7 Zn1 105.3(2) 14_655 7
Au8 Zn7 Zn1 105.3(2) 15 7
Zn8 Zn7 Zn1 105.3(2) 15 7
Au4 Zn7 Zn1 60.1(3) . 7
Au4 Zn8 Zn5 67.96(11) . .
Au4 Zn8 Zn2 72.37(14) . .
Zn5 Zn8 Zn2 140.33(13) . .
Au4 Zn8 Au7 145.00(12) . 8_554
Zn5 Zn8 Au7 106.37(13) . 8_554
Zn2 Zn8 Au7 105.92(14) . 8_554
Au4 Zn8 Zn7 145.00(12) . 8_554
Zn5 Zn8 Zn7 106.37(13) . 8_554
Zn2 Zn8 Zn7 105.92(14) . 8_554
Au7 Zn8 Zn7 0.00(7) 8_554 8_554
Au4 Zn8 Au7 145.00(13) . 9_564
Zn5 Zn8 Au7 106.37(13) . 9_564
Zn2 Zn8 Au7 105.92(14) . 9_564
Au7 Zn8 Au7 69.9(3) 8_554 9_564
Zn7 Zn8 Au7 69.9(3) 8_554 9_564
Au4 Zn8 Zn7 145.00(13) . 9_564
Zn5 Zn8 Zn7 106.37(13) . 9_564
Zn2 Zn8 Zn7 105.92(14) . 9_564
Au7 Zn8 Zn7 69.9(3) 8_554 9_564
Zn7 Zn8 Zn7 69.9(3) 8_554 9_564
Au7 Zn8 Zn7 0.0(3) 9_564 9_564
Au4 Zn8 Au3 131.3(3) . 13_554
Zn5 Zn8 Au3 160.8(2) . 13_554
Zn2 Zn8 Au3 58.9(2) . 13_554
Au7 Zn8 Au3 58.69(15) 8_554 13_554
Zn7 Zn8 Au3 58.69(15) 8_554 13_554
Au7 Zn8 Au3 58.69(14) 9_564 13_554
Zn7 Zn8 Au3 58.69(14) 9_564 13_554
Au4 Zn8 Zn3 131.3(3) . 13_554
Zn5 Zn8 Zn3 160.8(2) . 13_554
Zn2 Zn8 Zn3 58.9(2) . 13_554
Au7 Zn8 Zn3 58.69(15) 8_554 13_554
Zn7 Zn8 Zn3 58.69(15) 8_554 13_554
Au7 Zn8 Zn3 58.69(14) 9_564 13_554
Zn7 Zn8 Zn3 58.69(14) 9_564 13_554
Au3 Zn8 Zn3 0.0 13_554 13_554
Au4 Zn8 Au6 124.81(15) . 1_554
Zn5 Zn8 Au6 56.85(8) . 1_554
Zn2 Zn8 Au6 162.82(15) . 1_554
Au7 Zn8 Au6 60.65(12) 8_554 1_554
Zn7 Zn8 Au6 60.65(12) 8_554 1_554
Au7 Zn8 Au6 60.65(12) 9_564 1_554
Zn7 Zn8 Au6 60.65(12) 9_564 1_554
Au3 Zn8 Au6 103.92(18) 13_554 1_554
Zn3 Zn8 Au6 103.92(18) 13_554 1_554
Au4 Zn9 Au6 154.12(12) 15_554 1_554
Au4 Zn9 Au7 139.3(3) 15_554 8_554
Au6 Zn9 Au7 64.51(16) 1_554 8_554
Au4 Zn9 Zn7 139.3(3) 15_554 8_554
Au6 Zn9 Zn7 64.51(16) 1_554 8_554
Au7 Zn9 Zn7 0.0(2) 8_554 8_554
Au4 Zn9 Au6 65.59(12) 15_554 8_554
Au6 Zn9 Au6 138.06(19) 1_554 8_554
Au7 Zn9 Au6 74.01(16) 8_554 8_554
Zn7 Zn9 Au6 74.01(16) 8_554 8_554
Au4 Zn9 Zn2 65.58(13) 15_554 8_554
Au6 Zn9 Zn2 130.5(3) 1_554 8_554
Au7 Zn9 Zn2 98.30(11) 8_554 8_554
Zn7 Zn9 Zn2 98.30(11) 8_554 8_554
Au6 Zn9 Zn2 59.86(11) 8_554 8_554
Au4 Zn9 Au2 65.58(13) 15_554 8_554
Au6 Zn9 Au2 130.5(3) 1_554 8_554
Au7 Zn9 Au2 98.30(11) 8_554 8_554
Zn7 Zn9 Au2 98.30(11) 8_554 8_554
Au6 Zn9 Au2 59.86(11) 8_554 8_554
Zn2 Zn9 Au2 0.0(3) 8_554 8_554
Au4 Zn9 Zn9 63.3(2) 15_554 8
Au6 Zn9 Zn9 116.3(3) 1_554 8
Au7 Zn9 Zn9 91.22(19) 8_554 8
Zn7 Zn9 Zn9 91.22(19) 8_554 8
Au6 Zn9 Zn9 56.84(16) 8_554 8
Zn2 Zn9 Zn9 109.7(2) 8_554 8
Au2 Zn9 Zn9 109.7(2) 8_554 8
Au4 Zn9 Zn9 107.7(3) 15_554 15_554
Au6 Zn9 Zn9 60.67(17) 1_554 15_554
Au7 Zn9 Zn9 107.6(2) 8_554 15_554
Zn7 Zn9 Zn9 107.6(2) 8_554 15_554
Au6 Zn9 Zn9 144.1(2) 8_554 15_554
Zn2 Zn9 Zn9 84.8(2) 8_554 15_554
Au2 Zn9 Zn9 84.8(2) 8_554 15_554
Zn9 Zn9 Zn9 154.58(16) 8 15_554
Au4 Zn9 Zn5 100.06(14) 15_554 .
Au6 Zn9 Zn5 57.92(9) 1_554 .
Au7 Zn9 Zn5 102.4(2) 8_554 .
Zn7 Zn9 Zn5 102.4(2) 8_554 .
Au6 Zn9 Zn5 130.3(4) 8_554 .
Zn2 Zn9 Zn5 158.9(2) 8_554 .
Au2 Zn9 Zn5 158.9(2) 8_554 .
Zn9 Zn9 Zn5 73.9(3) 8 .
Zn9 Zn9 Zn5 85.2(2) 15_554 .
Au4 Zn9 Au4 131.1(2) 15_554 8_554
Au6 Zn9 Au4 64.03(14) 1_554 8_554
Au7 Zn9 Au4 59.90(12) 8_554 8_554
Zn7 Zn9 Au4 59.90(12) 8_554 8_554
Au6 Zn9 Au4 100.66(10) 8_554 8_554
Zn2 Zn9 Au4 67.27(17) 8_554 8_554
Au2 Zn9 Au4 67.27(17) 8_554 8_554
Zn9 Zn9 Au4 148.86(15) 8 8_554
Zn9 Zn9 Au4 55.58(16) 15_554 8_554
Zn5 Zn9 Au4 120.68(19) . 8_554

loop_
_geom_bond_atom_site_label_1
_geom_bond_atom_site_label_2
_geom_bond_distance
_geom_bond_site_symmetry_2
Zn1 Au6 2.753(4) 8_554
Zn1 Au6 2.753(4) 9_454
Zn1 Au6 2.753(4) 7_444
Zn1 Au4 2.793(4) 14_544
Zn1 Au4 2.793(4) 15_554
Zn1 Au4 2.793(4) 13_444
Zn1 Au7 2.800(15) 15_554
Zn1 Zn7 2.800(15) 15_554
Zn1 Au7 2.800(15) 13_444
Zn1 Zn7 2.800(15) 13_444
Zn1 Au7 2.800(15) 14_544
Zn1 Zn7 2.800(15) 14_544
Zn2 Zn8 2.684(6) .
Zn2 Au3 2.694(7) 13_554
Zn2 Zn3 2.694(7) 13_554
Zn2 Au5 2.721(4) 8
Zn2 Zn5 2.721(4) 8
Zn2 Au5 2.721(4) 9_565
Zn2 Zn5 2.721(4) 9_565
Zn2 Au6 2.748(4) .
Zn2 Zn9 2.760(6) 18
Zn2 Zn9 2.760(6) 15
Zn2 Zn1 2.829(14) 13
Zn3 Au2 2.694(7) 7_445
Zn3 Zn2 2.694(7) 7_445
Zn3 Au2 2.694(7) 8
Zn3 Zn2 2.694(7) 8
Zn3 Au2 2.694(7) 9_455
Zn3 Zn2 2.694(7) 9_455
Zn3 Au7 2.709(7) 14_544
Zn3 Zn7 2.709(7) 14_544
Zn3 Au7 2.709(7) 13_444
Zn3 Zn7 2.709(7) 13_444
Zn3 Au7 2.709(7) 15_554
Zn3 Zn7 2.709(7) 15_554
Au4 Zn8 2.579(3) .
Au4 Zn9 2.632(5) 8
Au4 Zn9 2.632(5) 11
Au4 Zn7 2.776(4) .
Au4 Zn1 2.793(4) 7
Au4 Zn9 2.850(7) 18
Au4 Zn9 2.850(7) 15
Au4 Au6 2.9156(10) 14_654
Au4 Au6 2.9156(10) 15_554
Au4 Zn2 2.922(3) 15_554
Zn5 Au6 2.659(3) 1_554
Zn5 Zn8 2.664(3) .
Zn5 Au7 2.705(7) 1_554
Zn5 Zn7 2.705(7) 1_554
Zn5 Au3 2.709(4) 7_554
Zn5 Zn3 2.709(4) 7_554
Zn5 Zn2 2.721(4) 14_654
Zn5 Au2 2.721(4) 14_654
Zn5 Au2 2.721(4) 15_554
Zn5 Zn2 2.721(4) 15_554
Zn5 Zn9 2.841(5) .
Au6 Zn9 2.638(5) 4_666
Au6 Zn9 2.638(5) 1_556
Au6 Au5 2.659(3) 1_556
Au6 Zn5 2.659(3) 1_556
Au6 Zn9 2.748(5) 15
Au6 Zn9 2.748(5) 18
Au6 Zn1 2.753(4) 13
Au6 Au7 2.851(3) 9_565
Au6 Zn7 2.851(3) 9_565
Au6 Zn7 2.851(3) 8
Zn7 Zn9 2.703(6) 15
Zn7 Zn9 2.703(6) 18
Zn7 Au5 2.705(7) 1_556
Zn7 Zn5 2.705(7) 1_556
Zn7 Zn3 2.709(7) 7
Zn7 Au3 2.709(7) 7
Zn7 Au8 2.735(3) 14_655
Zn7 Zn8 2.735(3) 14_655
Zn7 Au8 2.735(3) 15
Zn7 Zn8 2.735(3) 15
Zn7 Zn1 2.800(15) 7
Zn8 Au7 2.735(3) 8_554
Zn8 Zn7 2.735(3) 8_554
Zn8 Au7 2.735(3) 9_564
Zn8 Zn7 2.735(3) 9_564
Zn8 Au3 2.792(4) 13_554
Zn8 Zn3 2.792(4) 13_554
Zn8 Au6 2.904(4) 1_554
Zn9 Au4 2.632(5) 15_554
Zn9 Au6 2.638(5) 1_554
Zn9 Au7 2.703(6) 8_554
Zn9 Zn7 2.703(6) 8_554
Zn9 Au6 2.748(5) 8_554
Zn9 Zn2 2.760(6) 8_554
Zn9 Au2 2.760(6) 8_554
Zn9 Zn9 2.7952(12) 8
Zn9 Zn9 2.7952(12) 15_554
Zn9 Au4 2.851(6) 8_554
